data_7003177
loop_
_publ_author_name
'Amoroso, Angelo J.'
'Burrows, Miles W.'
'Coles, Simon J.'
'Haigh, Robert'
'Farley, Robert D.'
'Hursthouse, Michael B.'
'Jones, Mark'
'Malik, K. M. Abdul'
'Murphy, Damien M.'

_publ_section_title
;
 The synthesis and structure of terpyridine-N-oxide complexes of
 copper(ii) perchlorate
;
_journal_issue 4
_journal_name_full 'Dalton Transactions'
_journal_page_first 506
_journal_page_last 513
_journal_paper_doi 10.1039/b713444d
_journal_year 2008
_chemical_formula_moiety 'C30 H22 Cl2 Cu1 N6 O12'
_chemical_formula_sum 'C30 H22 Cl2 Cu N6 O12'
_chemical_formula_weight 792.98
_chemical_name_systematic
;
?
;
_space_group_IT_number 88
_symmetry_cell_setting tetragonal
_symmetry_space_group_name_Hall '-I 4ad'
_symmetry_space_group_name_H-M 'I 41/a :2'
_atom_sites_solution_hydrogens geom
_atom_sites_solution_primary direct
_atom_sites_solution_secondary difmap
_audit_creation_method SHELXL-97
_cell_angle_alpha 90.00
_cell_angle_beta 90.00
_cell_angle_gamma 90.00
_cell_formula_units_Z 4
_cell_length_a 11.9300(3)
_cell_length_b 11.9300(3)
_cell_length_c 22.5540(6)
_cell_measurement_reflns_used 8884
_cell_measurement_temperature 150(2)
_cell_measurement_theta_max 27.48
_cell_measurement_theta_min 2.91
_cell_volume 3210.00(14)
_computing_cell_refinement 'HKL Scalepack (Otwinowski & Minor 1997)'
_computing_data_collection 'Collect (Nonius BV, 1997-2000)'
_computing_data_reduction 'HKL Denzo and Scalepack (Otwinowski & Minor 1997)'
_computing_molecular_graphics 'Ortep-3 for Windows (Farrugia, 1997)'
_computing_publication_material 'WinGX publication routines (Farrugia, 1999)'
_computing_structure_refinement 'SHELXL-97 (Sheldrick, 1997)'
_computing_structure_solution 'SHELXS-97 (Sheldrick, 1997)'
_diffrn_ambient_temperature 150(2)
_diffrn_measured_fraction_theta_full 0.983
_diffrn_measured_fraction_theta_max 0.983
_diffrn_radiation_monochromator graphite
_diffrn_radiation_source 'fine-focus sealed tube'
_diffrn_radiation_type MoK\a
_diffrn_radiation_wavelength 0.71073
_diffrn_reflns_av_R_equivalents 0.0604
_diffrn_reflns_av_sigmaI/netI 0.0361
_diffrn_reflns_limit_h_max 15
_diffrn_reflns_limit_h_min -14
_diffrn_reflns_limit_k_max 15
_diffrn_reflns_limit_k_min -15
_diffrn_reflns_limit_l_max 29
_diffrn_reflns_limit_l_min -24
_diffrn_reflns_number 13174
_diffrn_reflns_theta_full 27.45
_diffrn_reflns_theta_max 27.45
_diffrn_reflns_theta_min 3.02
_exptl_absorpt_coefficient_mu 0.922
_exptl_absorpt_correction_T_max 0.987
_exptl_absorpt_correction_T_min 0.763
_exptl_absorpt_correction_type multi-scan
_exptl_absorpt_process_details 'Sortav (Blessing, 1995)'
_exptl_crystal_colour Green
_exptl_crystal_density_diffrn 1.641
_exptl_crystal_density_method 'not measured'
_exptl_crystal_description 'Irregular Block'
_exptl_crystal_F_000 1612
_exptl_crystal_size_max 0.28
_exptl_crystal_size_mid 0.25
_exptl_crystal_size_min 0.23
_refine_diff_density_max 0.310
_refine_diff_density_min -0.424
_refine_diff_density_rms 0.068
_refine_ls_extinction_method none
_refine_ls_goodness_of_fit_ref 1.076
_refine_ls_hydrogen_treatment mixed
_refine_ls_matrix_type full
_refine_ls_number_parameters 117
_refine_ls_number_reflns 1808
_refine_ls_number_restraints 0
_refine_ls_restrained_S_all 1.076
_refine_ls_R_factor_all 0.0492
_refine_ls_R_factor_gt 0.0347
_refine_ls_shift/su_max 0.000
_refine_ls_shift/su_mean 0.000
_refine_ls_structure_factor_coef Fsqd
_refine_ls_weighting_details 'calc w=1/[\s^2^(Fo^2^)+(0.0360P)^2^+4.9118P] where P=(Fo^2^+2Fc^2^)/3'
_refine_ls_weighting_scheme calc
_refine_ls_wR_factor_gt 0.0820
_refine_ls_wR_factor_ref 0.0891
_reflns_number_gt 1480
_reflns_number_total 1808
_reflns_threshold_expression >2sigma(I)
_cod_data_source_file b713444d.txt
_cod_data_source_block aja0301
_cod_original_sg_symbol_H-M 'I 41/a'
_cod_database_code 7003177

loop_
_symmetry_equiv_pos_as_xyz
'x, y, z'
'-x, -y+1/2, z'
'-y+3/4, x+1/4, z+1/4'
'y+1/4, -x+1/4, z+1/4'
'x+1/2, y+1/2, z+1/2'
'-x+1/2, -y+1, z+1/2'
'-y+5/4, x+3/4, z+3/4'
'y+3/4, -x+3/4, z+3/4'
'-x, -y, -z'
'x, y-1/2, -z'
'y-3/4, -x-1/4, -z-1/4'
'-y-1/4, x-1/4, -z-1/4'
'-x+1/2, -y+1/2, -z+1/2'
'x+1/2, y, -z+1/2'
'y-1/4, -x+1/4, -z+1/4'
'-y+1/4, x+1/4, -z+1/4'

loop_
_atom_site_label
_atom_site_type_symbol
_atom_site_fract_x
_atom_site_fract_y
_atom_site_fract_z
_atom_site_U_iso_or_equiv
_atom_site_adp_type
_atom_site_occupancy
_atom_site_symmetry_multiplicity
_atom_site_calc_flag
_atom_site_refinement_flags
_atom_site_disorder_assembly
_atom_site_disorder_group
C1 C -0.16777(19) -0.02510(18) 0.12045(10) 0.0250(5) Uani 1 1 d . . .
H1 H -0.1414 -0.0582 0.1561 0.030 Uiso 1 1 calc R . .
C2 C -0.27280(19) -0.05215(19) 0.09933(11) 0.0288(5) Uani 1 1 d . . .
H2 H -0.3179 -0.1052 0.1198 0.035 Uiso 1 1 calc R . .
C3 C -0.31195(19) -0.00166(19) 0.04827(10) 0.0290(5) Uani 1 1 d . . .
H3 H -0.3853 -0.0172 0.0340 0.035 Uiso 1 1 calc R . .
C4 C -0.24281(18) 0.07187(18) 0.01817(10) 0.0243(5) Uani 1 1 d . . .
H4 H -0.2686 0.1062 -0.0173 0.029 Uiso 1 1 calc R . .
C5 C -0.13626(16) 0.09604(16) 0.03914(9) 0.0178(4) Uani 1 1 d . . .
C6 C -0.06197(16) 0.17465(16) 0.00637(9) 0.0177(4) Uani 1 1 d . . .
C7 C -0.06195(18) 0.17173(18) -0.05527(9) 0.0240(5) Uani 1 1 d . . .
H7 H -0.1041 0.1165 -0.0758 0.029 Uiso 1 1 calc R . .
C8 C 0.0000 0.2500 -0.08639(13) 0.0249(7) Uani 1 2 d S . .
H8 H 0.0000 0.2500 -0.1285 0.030 Uiso 1 2 calc SR . .
O1 O -0.00193(12) 0.07284(13) 0.11353(6) 0.0253(4) Uani 1 1 d . . .
Cu1 Cu 0.0000 0.2500 0.1250 0.01486(15) Uani 1 4 d S . .
N1 N -0.10207(14) 0.04814(14) 0.09079(7) 0.0196(4) Uani 1 1 d . . .
N2 N 0.0000 0.2500 0.03658(10) 0.0160(5) Uani 1 2 d S . .
Cl1S Cl -0.5000 0.2500 -0.01588(3) 0.02150(19) Uani 1 2 d S . .
O1S O -0.53656(14) 0.34180(14) -0.05241(7) 0.0326(4) Uani 1 1 d . . .
O2S O -0.40864(14) 0.28638(15) 0.02117(7) 0.0367(4) Uani 1 1 d . . .

loop_
_atom_site_aniso_label
_atom_site_aniso_U_11
_atom_site_aniso_U_22
_atom_site_aniso_U_33
_atom_site_aniso_U_23
_atom_site_aniso_U_13
_atom_site_aniso_U_12
C1 0.0291(12) 0.0204(11) 0.0256(11) 0.0046(9) 0.0031(9) -0.0021(9)
C2 0.0290(12) 0.0229(12) 0.0344(12) -0.0023(9) 0.0054(10) -0.0076(9)
C3 0.0219(11) 0.0276(12) 0.0375(13) -0.0060(10) -0.0033(9) -0.0061(9)
C4 0.0235(11) 0.0242(11) 0.0252(11) -0.0021(9) -0.0043(9) -0.0010(9)
C5 0.0203(10) 0.0139(10) 0.0194(10) -0.0038(8) -0.0017(8) 0.0012(8)
C6 0.0176(10) 0.0174(10) 0.0181(9) -0.0016(8) -0.0017(8) 0.0037(8)
C7 0.0262(12) 0.0252(11) 0.0205(10) -0.0041(9) -0.0043(9) 0.0013(9)
C8 0.0328(17) 0.0287(17) 0.0132(13) 0.000 0.000 0.0029(13)
O1 0.0193(8) 0.0300(8) 0.0266(8) 0.0064(6) -0.0078(6) -0.0033(6)
Cu1 0.01520(18) 0.01520(18) 0.0142(2) 0.000 0.000 0.000
N1 0.0197(9) 0.0168(9) 0.0222(9) -0.0007(7) -0.0019(7) -0.0009(7)
N2 0.0146(12) 0.0128(11) 0.0205(12) 0.000 0.000 0.0010(9)
Cl1S 0.0216(4) 0.0247(4) 0.0182(4) 0.000 0.000 -0.0030(3)
O1S 0.0298(9) 0.0372(10) 0.0307(9) 0.0102(7) -0.0027(7) 0.0022(7)
O2S 0.0393(10) 0.0388(10) 0.0322(9) -0.0005(8) -0.0157(7) -0.0100(8)

loop_
_atom_type_symbol
_atom_type_description
_atom_type_scat_dispersion_real
_atom_type_scat_dispersion_imag
_atom_type_scat_source
C C 0.0033 0.0016 'International Tables Vol C Tables 4.2.6.8 and 6.1.1.4'
O O 0.0106 0.0060 'International Tables Vol C Tables 4.2.6.8 and 6.1.1.4'
Cu Cu 0.3201 1.2651 'International Tables Vol C Tables 4.2.6.8 and 6.1.1.4'
Cl Cl 0.1484 0.1585 'International Tables Vol C Tables 4.2.6.8 and 6.1.1.4'
N N 0.0061 0.0033 'International Tables Vol C Tables 4.2.6.8 and 6.1.1.4'
H H 0.0000 0.0000 'International Tables Vol C Tables 4.2.6.8 and 6.1.1.4'

loop_
_geom_angle_atom_site_label_1
_geom_angle_atom_site_label_2
_geom_angle_atom_site_label_3
_geom_angle
_geom_angle_site_symmetry_1
_geom_angle_site_symmetry_3
_geom_angle_publ_flag
N1 C1 C2 120.5(2) . . ?
C1 C2 C3 119.6(2) . . ?
C2 C3 C4 119.0(2) . . ?
C3 C4 C5 120.8(2) . . ?
N1 C5 C4 118.66(19) . . ?
N1 C5 C6 120.79(17) . . ?
C4 C5 C6 120.54(18) . . ?
N2 C6 C7 121.44(19) . . ?
N2 C6 C5 119.74(18) . . ?
C7 C6 C5 118.76(18) . . ?
C8 C7 C6 119.4(2) . . ?
C7 C8 C7 119.0(3) 2 . ?
N1 O1 Cu1 106.01(11) . . ?
N2 Cu1 N2 180.0 15 . ?
N2 Cu1 O1 83.03(4) 15 15 ?
N2 Cu1 O1 96.97(4) . 15 ?
N2 Cu1 O1 83.03(4) 15 16 ?
N2 Cu1 O1 96.97(4) . 16 ?
O1 Cu1 O1 166.06(8) 15 16 ?
N2 Cu1 O1 96.98(4) 15 . ?
N2 Cu1 O1 83.02(4) . . ?
O1 Cu1 O1 90.845(9) 15 . ?
O1 Cu1 O1 90.845(9) 16 . ?
N2 Cu1 O1 96.98(4) 15 2 ?
N2 Cu1 O1 83.02(4) . 2 ?
O1 Cu1 O1 90.845(9) 15 2 ?
O1 Cu1 O1 90.845(9) 16 2 ?
O1 Cu1 O1 166.04(8) . 2 ?
O1 N1 C1 118.18(17) . . ?
O1 N1 C5 120.36(16) . . ?
C1 N1 C5 121.46(18) . . ?
C6 N2 C6 119.3(2) . 2 ?
C6 N2 Cu1 120.35(12) . . ?
C6 N2 Cu1 120.35(12) 2 . ?
O1S Cl1S O1S 110.11(14) 2_455 . ?
O1S Cl1S O2S 109.41(9) 2_455 2_455 ?
O1S Cl1S O2S 109.41(10) . 2_455 ?
O1S Cl1S O2S 109.41(10) 2_455 . ?
O1S Cl1S O2S 109.41(9) . . ?
O2S Cl1S O2S 109.07(15) 2_455 . ?

loop_
_geom_bond_atom_site_label_1
_geom_bond_atom_site_label_2
_geom_bond_distance
_geom_bond_site_symmetry_2
_geom_bond_publ_flag
C1 N1 1.351(3) . ?
C1 C2 1.379(3) . ?
C2 C3 1.381(3) . ?
C3 C4 1.382(3) . ?
C4 C5 1.386(3) . ?
C5 N1 1.360(3) . ?
C5 C6 1.487(3) . ?
C6 N2 1.349(2) . ?
C6 C7 1.391(3) . ?
C7 C8 1.382(3) . ?
C8 C7 1.382(3) 2 ?
O1 N1 1.333(2) . ?
O1 Cu1 2.1294(15) . ?
Cu1 N2 1.994(2) 15 ?
Cu1 N2 1.994(2) . ?
Cu1 O1 2.1294(15) 15 ?
Cu1 O1 2.1294(15) 16 ?
Cu1 O1 2.1294(15) 2 ?
N2 C6 1.349(2) 2 ?
Cl1S O1S 1.4382(16) 2_455 ?
Cl1S O1S 1.4382(16) . ?
Cl1S O2S 1.4403(16) 2_455 ?
Cl1S O2S 1.4403(16) . ?
